data_4340657
loop_
_publ_author_name
'Ording-Wenker, Erica C M'
'van der Plas, Martijn'
'Siegler, Maxime A.'
'Bonnet, Sylvestre'
'Bickelhaupt, F. Matthias'
'Fonseca Guerra, C\'elia'
'Bouwman, Elisabeth'

_publ_section_title
;
 Thermodynamics of the Cu(II) \m-Thiolate and Cu(I) Disulfide Equilibrium:
 A Combined Experimental and Theoretical Study.
;
_journal_issue 16
_journal_name_full 'Inorganic chemistry'
_journal_page_first 8494
_journal_page_last 8504
_journal_paper_doi 10.1021/ic501060w
_journal_volume 53
_journal_year 2014
_chemical_formula_moiety 'C30 H36 Cu2 N6 S2, 2(B F4)'
_chemical_formula_sum 'C30 H36 B2 Cu2 F8 N6 S2'
_chemical_formula_weight 845.47
_chemical_name_systematic
; 
 ? 
;
_space_group_IT_number 2
_symmetry_cell_setting triclinic
_symmetry_space_group_name_Hall '-P 1'
_symmetry_space_group_name_H-M 'P -1'
_atom_sites_solution_hydrogens difmap
_atom_sites_solution_primary direct
_atom_sites_solution_secondary difmap
_audit_creation_method SHELXL-97
_cell_angle_alpha 110.331(2)
_cell_angle_beta 97.1080(19)
_cell_angle_gamma 108.254(2)
_cell_formula_units_Z 2
_cell_length_a 11.8258(3)
_cell_length_b 12.2570(3)
_cell_length_c 13.6442(3)
_cell_measurement_reflns_used 17018
_cell_measurement_temperature 110(2)
_cell_measurement_theta_max 27.62
_cell_measurement_theta_min 1.87
_cell_volume 1700.06(8)
_computing_cell_refinement
;
CrysAlisPro, Agilent Technologies,
Version 1.171.35.11 (release 16-05-2011 CrysAlis171 .NET)
(compiled May 16 2011,17:55:39)
;
_computing_data_collection
;
CrysAlisPro, Agilent Technologies,
Version 1.171.35.11 (release 16-05-2011 CrysAlis171 .NET)
(compiled May 16 2011,17:55:39)
;
_computing_data_reduction
;
CrysAlisPro, Agilent Technologies,
Version 1.171.35.11 (release 16-05-2011 CrysAlis171 .NET)
(compiled May 16 2011,17:55:39)
;
_computing_molecular_graphics 'SHELXTL v6.10 (Sheldrick, 2008)'
_computing_publication_material 'SHELXTL v6.10 (Sheldrick, 2008)'
_computing_structure_refinement 'SHELXL-97 (Sheldrick, 2008)'
_computing_structure_solution 'SHELXS-97 (Sheldrick, 2008)'
_diffrn_ambient_temperature 110(2)
_diffrn_detector_area_resol_mean 15.989
_diffrn_measured_fraction_theta_full 0.999
_diffrn_measured_fraction_theta_max 0.999
_diffrn_measurement_device_type 'Goniometer KM4/Xcalibur, detector: Sapphire3'
_diffrn_measurement_method '\w scans'
_diffrn_radiation_monochromator graphite
_diffrn_radiation_source 'Enhance (Mo) X-ray Source'
_diffrn_radiation_type MoK\a
_diffrn_radiation_wavelength 0.71073
_diffrn_reflns_av_R_equivalents 0.0310
_diffrn_reflns_av_sigmaI/netI 0.0285
_diffrn_reflns_limit_h_max 15
_diffrn_reflns_limit_h_min -15
_diffrn_reflns_limit_k_max 15
_diffrn_reflns_limit_k_min -15
_diffrn_reflns_limit_l_max 17
_diffrn_reflns_limit_l_min -17
_diffrn_reflns_number 31708
_diffrn_reflns_theta_full 27.50
_diffrn_reflns_theta_max 27.50
_diffrn_reflns_theta_min 2.11
_exptl_absorpt_coefficient_mu 1.451
_exptl_absorpt_correction_T_max 0.871
_exptl_absorpt_correction_T_min 0.689
_exptl_absorpt_correction_type analytical
_exptl_absorpt_process_details
;
CrysAlisPro, Agilent Technologies,
Version 1.171.35.11 (release 16-05-2011 CrysAlis171 .NET)
(compiled May 16 2011,17:55:39)
Analytical numeric absorption correction using a multifaceted crystal
            model based on expressions derived by R.C. Clark & J.S. Reid.
(Clark, R. C. & Reid, J. S. (1995). Acta Cryst. A51, 887-897)
;
_exptl_crystal_colour yellow-brown
_exptl_crystal_density_diffrn 1.652
_exptl_crystal_density_method 'not measured'
_exptl_crystal_description 'irregular block'
_exptl_crystal_F_000 860
_exptl_crystal_size_max 0.34
_exptl_crystal_size_mid 0.28
_exptl_crystal_size_min 0.11
_refine_diff_density_max 0.751
_refine_diff_density_min -0.526
_refine_diff_density_rms 0.077
_refine_ls_extinction_method none
_refine_ls_goodness_of_fit_ref 1.065
_refine_ls_hydrogen_treatment constr
_refine_ls_matrix_type full
_refine_ls_number_parameters 451
_refine_ls_number_reflns 7816
_refine_ls_number_restraints 0
_refine_ls_restrained_S_all 1.065
_refine_ls_R_factor_all 0.0343
_refine_ls_R_factor_gt 0.0279
_refine_ls_shift/su_max 0.002
_refine_ls_shift/su_mean 0.000
_refine_ls_structure_factor_coef Fsqd
_refine_ls_weighting_details 'calc w=1/[\s^2^(Fo^2^)+(0.0362P)^2^+0.7846P] where P=(Fo^2^+2Fc^2^)/3'
_refine_ls_weighting_scheme calc
_refine_ls_wR_factor_gt 0.0711
_refine_ls_wR_factor_ref 0.0734
_reflns_number_gt 6797
_reflns_number_total 7816
_reflns_threshold_expression I>2\s(I)
_cod_data_source_file ic501060w_si_003.cif
_cod_data_source_block '[CuI2(L4SSL4)](BF4)2'
_cod_depositor_comments 'Adding full bibliography for 4340656--4340658.cif.'
_cod_original_cell_volume 1700.05(7)
_cod_database_code 4340657

loop_
_symmetry_equiv_pos_as_xyz
'x, y, z'
'-x, -y, -z'

loop_
_atom_site_label
_atom_site_type_symbol
_atom_site_fract_x
_atom_site_fract_y
_atom_site_fract_z
_atom_site_U_iso_or_equiv
_atom_site_adp_type
_atom_site_occupancy
_atom_site_symmetry_multiplicity
_atom_site_calc_flag
_atom_site_refinement_flags
Cu1 Cu 0.800632(19) 0.897231(19) 0.364547(17) 0.01680(6) Uani 1 1 d .
Cu2 Cu 0.705644(18) 0.751250(19) 0.048900(16) 0.01449(6) Uani 1 1 d .
S1 S 0.60784(4) 0.86632(4) 0.25376(3) 0.01639(9) Uani 1 1 d .
S2 S 0.57198(4) 0.68870(4) 0.13893(3) 0.01512(9) Uani 1 1 d .
C1 C 0.56571(16) 0.77525(18) 0.41243(15) 0.0206(4) Uani 1 1 d .
H1A H 0.5155 0.7659 0.4641 0.025 Uiso 1 1 calc R
H1B H 0.5557 0.6899 0.3625 0.025 Uiso 1 1 calc R
C2 C 0.51793(17) 0.83746(18) 0.34799(14) 0.0206(4) Uani 1 1 d .
H2A H 0.5190 0.9186 0.3987 0.025 Uiso 1 1 calc R
H2B H 0.4312 0.7831 0.3069 0.025 Uiso 1 1 calc R
C3 C 0.45689(16) 0.75241(17) -0.01266(14) 0.0184(3) Uani 1 1 d .
H3A H 0.3829 0.7261 -0.0713 0.022 Uiso 1 1 calc R
H3B H 0.4694 0.8360 0.0426 0.022 Uiso 1 1 calc R
C4 C 0.43485(15) 0.65824(16) 0.03844(14) 0.0177(3) Uani 1 1 d .
H4A H 0.4085 0.5725 -0.0192 0.021 Uiso 1 1 calc R
H4B H 0.3669 0.6610 0.0738 0.021 Uiso 1 1 calc R
C12 C 0.77574(16) 0.67955(18) 0.39792(15) 0.0208(4) Uani 1 1 d .
C13 C 0.76095(17) 0.55638(18) 0.37702(17) 0.0263(4) Uani 1 1 d .
H13 H 0.7322 0.5200 0.4248 0.032 Uiso 1 1 calc R
C14 C 0.78842(18) 0.48652(18) 0.28583(18) 0.0291(5) Uani 1 1 d .
H14 H 0.7783 0.4017 0.2703 0.035 Uiso 1 1 calc R
C15 C 0.83069(17) 0.54184(18) 0.21781(16) 0.0251(4) Uani 1 1 d .
H15 H 0.8506 0.4962 0.1550 0.030 Uiso 1 1 calc R
C16 C 0.84319(16) 0.66517(17) 0.24348(15) 0.0195(4) Uani 1 1 d .
H16 H 0.8722 0.7033 0.1968 0.023 Uiso 1 1 calc R
C17 C 0.75002(18) 0.76208(19) 0.49710(15) 0.0241(4) Uani 1 1 d .
H17A H 0.6919 0.7083 0.5235 0.029 Uiso 1 1 calc R
H17B H 0.8278 0.8129 0.5553 0.029 Uiso 1 1 calc R
C22 C 0.87279(16) 1.13605(17) 0.54197(14) 0.0199(4) Uani 1 1 d .
C23 C 0.89204(17) 1.26309(19) 0.58797(16) 0.0269(4) Uani 1 1 d .
H23 H 0.8867 1.3004 0.6601 0.032 Uiso 1 1 calc R
C24 C 0.91876(18) 1.33477(18) 0.52927(18) 0.0299(5) Uani 1 1 d .
H24 H 0.9330 1.4218 0.5606 0.036 Uiso 1 1 calc R
C25 C 0.92466(18) 1.27838(18) 0.42403(17) 0.0279(4) Uani 1 1 d .
H25 H 0.9439 1.3259 0.3820 0.033 Uiso 1 1 calc R
C26 C 0.90193(17) 1.15122(17) 0.38145(15) 0.0218(4) Uani 1 1 d .
H26 H 0.9045 1.1122 0.3087 0.026 Uiso 1 1 calc R
C27 C 0.84896(17) 1.05797(19) 0.60630(15) 0.0239(4) Uani 1 1 d .
H27A H 0.8669 1.1149 0.6834 0.029 Uiso 1 1 calc R
H27B H 0.9072 1.0144 0.6008 0.029 Uiso 1 1 calc R
C28 C 0.71759(18) 0.95924(19) 0.57156(15) 0.0242(4) Uani 1 1 d .
H28A H 0.7021 0.9329 0.6311 0.029 Uiso 1 1 calc R
H28B H 0.6582 0.9974 0.5582 0.029 Uiso 1 1 calc R
C32 C 0.64354(16) 0.61275(16) -0.17783(14) 0.0185(3) Uani 1 1 d .
C33 C 0.65543(18) 0.55190(18) -0.28018(15) 0.0252(4) Uani 1 1 d .
H33 H 0.6016 0.5439 -0.3423 0.030 Uiso 1 1 calc R
C34 C 0.7459(2) 0.50288(19) -0.29171(16) 0.0305(5) Uani 1 1 d .
H34 H 0.7536 0.4589 -0.3615 0.037 Uiso 1 1 calc R
C35 C 0.82512(19) 0.51911(18) -0.19944(17) 0.0279(4) Uani 1 1 d .
H35 H 0.8885 0.4868 -0.2049 0.033 Uiso 1 1 calc R
C36 C 0.81037(17) 0.58304(16) -0.09942(15) 0.0200(4) Uani 1 1 d .
H36 H 0.8652 0.5947 -0.0362 0.024 Uiso 1 1 calc R
C37 C 0.53685(16) 0.65488(18) -0.16227(14) 0.0208(4) Uani 1 1 d .
H37A H 0.5135 0.6783 -0.2220 0.025 Uiso 1 1 calc R
H37B H 0.4649 0.5833 -0.1666 0.025 Uiso 1 1 calc R
C42 C 0.81848(16) 1.01552(16) 0.08207(13) 0.0162(3) Uani 1 1 d .
C43 C 0.91494(17) 1.12980(17) 0.10715(14) 0.0205(4) Uani 1 1 d .
H43 H 0.8981 1.1961 0.0960 0.025 Uiso 1 1 calc R
C44 C 1.03483(17) 1.14638(18) 0.14818(15) 0.0227(4) Uani 1 1 d .
H44 H 1.1008 1.2243 0.1665 0.027 Uiso 1 1 calc R
C45 C 1.05754(16) 1.04772(17) 0.16217(15) 0.0213(4) Uani 1 1 d .
H45 H 1.1391 1.0565 0.1901 0.026 Uiso 1 1 calc R
C46 C 0.95867(16) 0.93636(17) 0.13455(14) 0.0181(3) Uani 1 1 d .
H46 H 0.9744 0.8682 0.1427 0.022 Uiso 1 1 calc R
C47 C 0.68710(16) 0.99749(17) 0.03968(15) 0.0200(4) Uani 1 1 d .
H47A H 0.6875 1.0747 0.0314 0.024 Uiso 1 1 calc R
H47B H 0.6420 0.9884 0.0947 0.024 Uiso 1 1 calc R
C48 C 0.61542(17) 0.88408(17) -0.06870(14) 0.0207(4) Uani 1 1 d .
H48A H 0.5463 0.8991 -0.1030 0.025 Uiso 1 1 calc R
H48B H 0.6708 0.8774 -0.1174 0.025 Uiso 1 1 calc R
N1 N 0.69671(13) 0.84727(15) 0.47287(12) 0.0191(3) Uani 1 1 d .
N2 N 0.56543(13) 0.76317(14) -0.05770(11) 0.0167(3) Uani 1 1 d .
N11 N 0.81630(13) 0.73393(14) 0.33133(12) 0.0167(3) Uani 1 1 d .
N21 N 0.87625(13) 1.07992(14) 0.43812(12) 0.0174(3) Uani 1 1 d .
N31 N 0.72145(13) 0.62935(13) -0.08803(12) 0.0167(3) Uani 1 1 d .
N41 N 0.84079(13) 0.91962(13) 0.09652(11) 0.0151(3) Uani 1 1 d .
B1 B 0.16472(19) 0.7453(2) 0.10715(17) 0.0205(4) Uani 1 1 d .
F1 F 0.16649(12) 0.67922(13) 0.00219(9) 0.0359(3) Uani 1 1 d .
F2 F 0.04659(10) 0.69923(11) 0.12062(10) 0.0308(3) Uani 1 1 d .
F3 F 0.19855(12) 0.87165(11) 0.12716(10) 0.0341(3) Uani 1 1 d .
F4 F 0.24665(11) 0.73235(12) 0.18025(10) 0.0329(3) Uani 1 1 d .
B2 B 0.5926(2) 0.2209(2) 0.36583(18) 0.0263(5) Uani 1 1 d .
F5 F 0.66125(13) 0.33839(11) 0.44950(10) 0.0390(3) Uani 1 1 d .
F6 F 0.59503(14) 0.12927(11) 0.40236(10) 0.0394(3) Uani 1 1 d .
F7 F 0.64235(12) 0.20829(13) 0.27682(10) 0.0374(3) Uani 1 1 d .
F8 F 0.47254(12) 0.21366(15) 0.33753(11) 0.0467(4) Uani 1 1 d .

loop_
_atom_site_aniso_label
_atom_site_aniso_U_11
_atom_site_aniso_U_22
_atom_site_aniso_U_33
_atom_site_aniso_U_23
_atom_site_aniso_U_13
_atom_site_aniso_U_12
Cu1 0.01982(11) 0.01525(11) 0.01406(11) 0.00435(9) 0.00706(8) 0.00595(8)
Cu2 0.01303(10) 0.01423(11) 0.01443(11) 0.00419(8) 0.00335(8) 0.00493(8)
S1 0.0185(2) 0.0152(2) 0.01318(19) 0.00429(16) 0.00366(16) 0.00549(16)
S2 0.01541(19) 0.0143(2) 0.01464(19) 0.00503(16) 0.00375(15) 0.00552(15)
C1 0.0175(8) 0.0238(9) 0.0178(8) 0.0086(8) 0.0061(7) 0.0038(7)
C2 0.0185(8) 0.0261(9) 0.0168(8) 0.0066(8) 0.0080(7) 0.0094(7)
C3 0.0141(8) 0.0222(9) 0.0182(8) 0.0071(7) 0.0032(7) 0.0077(7)
C4 0.0131(8) 0.0187(8) 0.0171(8) 0.0051(7) 0.0025(6) 0.0040(7)
C12 0.0143(8) 0.0231(9) 0.0217(9) 0.0103(8) 0.0003(7) 0.0034(7)
C13 0.0214(9) 0.0224(10) 0.0309(10) 0.0150(9) -0.0017(8) 0.0016(8)
C14 0.0216(9) 0.0149(9) 0.0397(12) 0.0077(9) -0.0072(8) 0.0025(7)
C15 0.0188(9) 0.0193(9) 0.0267(10) -0.0003(8) -0.0024(7) 0.0082(7)
C16 0.0166(8) 0.0207(9) 0.0193(9) 0.0057(7) 0.0037(7) 0.0080(7)
C17 0.0238(9) 0.0278(10) 0.0214(9) 0.0134(8) 0.0066(7) 0.0067(8)
C22 0.0136(8) 0.0221(9) 0.0170(8) 0.0019(7) 0.0015(7) 0.0059(7)
C23 0.0210(9) 0.0241(10) 0.0225(10) -0.0032(8) 0.0016(8) 0.0080(8)
C24 0.0221(10) 0.0166(9) 0.0379(12) 0.0001(9) 0.0008(8) 0.0060(8)
C25 0.0242(10) 0.0189(9) 0.0352(11) 0.0100(9) 0.0046(8) 0.0039(8)
C26 0.0204(9) 0.0190(9) 0.0207(9) 0.0052(8) 0.0043(7) 0.0046(7)
C27 0.0222(9) 0.0286(10) 0.0141(8) 0.0032(8) 0.0043(7) 0.0077(8)
C28 0.0230(9) 0.0287(10) 0.0156(9) 0.0048(8) 0.0087(7) 0.0066(8)
C32 0.0184(8) 0.0134(8) 0.0180(8) 0.0040(7) 0.0036(7) 0.0021(7)
C33 0.0254(10) 0.0224(9) 0.0171(9) 0.0042(8) 0.0035(7) 0.0008(8)
C34 0.0333(11) 0.0254(10) 0.0207(10) -0.0011(8) 0.0127(8) 0.0055(9)
C35 0.0282(10) 0.0205(9) 0.0328(11) 0.0040(8) 0.0137(9) 0.0122(8)
C36 0.0206(9) 0.0141(8) 0.0241(9) 0.0059(7) 0.0065(7) 0.0070(7)
C37 0.0188(9) 0.0231(9) 0.0150(8) 0.0044(7) 0.0022(7) 0.0056(7)
C42 0.0208(8) 0.0168(8) 0.0113(7) 0.0061(7) 0.0044(6) 0.0070(7)
C43 0.0260(9) 0.0163(8) 0.0183(9) 0.0085(7) 0.0045(7) 0.0056(7)
C44 0.0217(9) 0.0194(9) 0.0212(9) 0.0090(8) 0.0055(7) -0.0004(7)
C45 0.0158(8) 0.0220(9) 0.0207(9) 0.0066(8) 0.0039(7) 0.0033(7)
C46 0.0183(8) 0.0177(8) 0.0187(8) 0.0065(7) 0.0059(7) 0.0080(7)
C47 0.0214(9) 0.0188(9) 0.0220(9) 0.0101(8) 0.0040(7) 0.0090(7)
C48 0.0205(9) 0.0230(9) 0.0178(9) 0.0106(8) 0.0020(7) 0.0061(7)
N1 0.0173(7) 0.0231(8) 0.0145(7) 0.0070(6) 0.0049(6) 0.0055(6)
N2 0.0162(7) 0.0183(7) 0.0134(7) 0.0053(6) 0.0033(6) 0.0055(6)
N11 0.0145(7) 0.0181(7) 0.0173(7) 0.0072(6) 0.0046(6) 0.0057(6)
N21 0.0147(7) 0.0171(7) 0.0150(7) 0.0023(6) 0.0030(6) 0.0042(6)
N31 0.0157(7) 0.0130(7) 0.0184(7) 0.0043(6) 0.0044(6) 0.0043(6)
N41 0.0160(7) 0.0153(7) 0.0130(7) 0.0045(6) 0.0046(5) 0.0061(6)
B1 0.0194(10) 0.0281(11) 0.0184(10) 0.0099(9) 0.0075(8) 0.0135(8)
F1 0.0417(7) 0.0486(8) 0.0193(6) 0.0061(6) 0.0117(5) 0.0270(6)
F2 0.0195(6) 0.0362(7) 0.0348(7) 0.0112(6) 0.0108(5) 0.0108(5)
F3 0.0387(7) 0.0292(6) 0.0395(7) 0.0164(6) 0.0138(6) 0.0154(6)
F4 0.0294(6) 0.0516(8) 0.0290(6) 0.0219(6) 0.0073(5) 0.0240(6)
B2 0.0255(11) 0.0301(12) 0.0210(11) 0.0147(10) 0.0055(9) 0.0032(9)
F5 0.0540(8) 0.0239(6) 0.0295(7) 0.0111(5) 0.0056(6) 0.0045(6)
F6 0.0626(9) 0.0258(6) 0.0347(7) 0.0169(6) 0.0177(6) 0.0162(6)
F7 0.0360(7) 0.0477(8) 0.0246(6) 0.0163(6) 0.0127(5) 0.0077(6)
F8 0.0294(7) 0.0795(11) 0.0399(8) 0.0388(8) 0.0112(6) 0.0152(7)

loop_
_atom_type_symbol
_atom_type_description
_atom_type_scat_dispersion_real
_atom_type_scat_dispersion_imag
_atom_type_scat_source
C C 0.0033 0.0016 'International Tables Vol C Tables 4.2.6.8 and 6.1.1.4'
H H 0.0000 0.0000 'International Tables Vol C Tables 4.2.6.8 and 6.1.1.4'
B B 0.0013 0.0007 'International Tables Vol C Tables 4.2.6.8 and 6.1.1.4'
N N 0.0061 0.0033 'International Tables Vol C Tables 4.2.6.8 and 6.1.1.4'
F F 0.0171 0.0103 'International Tables Vol C Tables 4.2.6.8 and 6.1.1.4'
S S 0.1246 0.1234 'International Tables Vol C Tables 4.2.6.8 and 6.1.1.4'
Cu Cu 0.3201 1.2651 'International Tables Vol C Tables 4.2.6.8 and 6.1.1.4'

loop_
_geom_angle_atom_site_label_1
_geom_angle_atom_site_label_2
_geom_angle_atom_site_label_3
_geom_angle
N21 Cu1 N11 148.52(6)
N21 Cu1 N1 102.36(6)
N11 Cu1 N1 84.31(6)
N21 Cu1 S1 101.55(5)
N11 Cu1 S1 109.56(4)
N1 Cu1 S1 86.97(4)
N41 Cu2 N31 109.43(6)
N41 Cu2 N2 101.66(6)
N31 Cu2 N2 84.77(6)
N41 Cu2 S2 127.83(4)
N31 Cu2 S2 122.11(4)
N2 Cu2 S2 91.03(4)
C2 S1 S2 104.21(6)
C2 S1 Cu1 94.99(6)
S2 S1 Cu1 97.88(2)
C4 S2 S1 103.23(6)
C4 S2 Cu2 95.10(6)
S1 S2 Cu2 96.18(2)
N1 C1 C2 112.76(15)
N1 C1 H1A 109.0
C2 C1 H1A 109.0
N1 C1 H1B 109.0
C2 C1 H1B 109.0
H1A C1 H1B 107.8
C1 C2 S1 113.11(12)
C1 C2 H2A 109.0
S1 C2 H2A 109.0
C1 C2 H2B 109.0
S1 C2 H2B 109.0
H2A C2 H2B 107.8
N2 C3 C4 112.24(14)
N2 C3 H3A 109.2
C4 C3 H3A 109.2
N2 C3 H3B 109.2
C4 C3 H3B 109.2
H3A C3 H3B 107.9
C3 C4 S2 112.90(12)
C3 C4 H4A 109.0
S2 C4 H4A 109.0
C3 C4 H4B 109.0
S2 C4 H4B 109.0
H4A C4 H4B 107.8
N11 C12 C13 121.63(18)
N11 C12 C17 116.04(16)
C13 C12 C17 122.33(17)
C12 C13 C14 119.51(18)
C12 C13 H13 120.2
C14 C13 H13 120.2
C15 C14 C13 119.14(18)
C15 C14 H14 120.4
C13 C14 H14 120.4
C16 C15 C14 118.31(18)
C16 C15 H15 120.8
C14 C15 H15 120.8
N11 C16 C15 123.24(17)
N11 C16 H16 118.4
C15 C16 H16 118.4
N1 C17 C12 111.39(15)
N1 C17 H17A 109.3
C12 C17 H17A 109.3
N1 C17 H17B 109.3
C12 C17 H17B 109.3
H17A C17 H17B 108.0
N21 C22 C23 120.93(18)
N21 C22 C27 118.24(16)
C23 C22 C27 120.82(17)
C24 C23 C22 120.14(18)
C24 C23 H23 119.9
C22 C23 H23 119.9
C23 C24 C25 119.07(18)
C23 C24 H24 120.5
C25 C24 H24 120.5
C26 C25 C24 118.42(19)
C26 C25 H25 120.8
C24 C25 H25 120.8
N21 C26 C25 123.19(18)
N21 C26 H26 118.4
C25 C26 H26 118.4
C22 C27 C28 115.06(16)
C22 C27 H27A 108.5
C28 C27 H27A 108.5
C22 C27 H27B 108.5
C28 C27 H27B 108.5
H27A C27 H27B 107.5
N1 C28 C27 112.25(15)
N1 C28 H28A 109.2
C27 C28 H28A 109.2
N1 C28 H28B 109.2
C27 C28 H28B 109.2
H28A C28 H28B 107.9
N31 C32 C33 121.38(17)
N31 C32 C37 117.13(15)
C33 C32 C37 121.34(16)
C34 C33 C32 119.77(18)
C34 C33 H33 120.1
C32 C33 H33 120.1
C33 C34 C35 118.71(18)
C33 C34 H34 120.6
C35 C34 H34 120.6
C36 C35 C34 118.84(18)
C36 C35 H35 120.6
C34 C35 H35 120.6
N31 C36 C35 122.56(18)
N31 C36 H36 118.7
C35 C36 H36 118.7
N2 C37 C32 113.37(14)
N2 C37 H37A 108.9
C32 C37 H37A 108.9
N2 C37 H37B 108.9
C32 C37 H37B 108.9
H37A C37 H37B 107.7
N41 C42 C43 120.85(16)
N41 C42 C47 118.78(15)
C43 C42 C47 120.37(16)
C44 C43 C42 119.95(17)
C44 C43 H43 120.0
C42 C43 H43 120.0
C43 C44 C45 119.10(16)
C43 C44 H44 120.5
C45 C44 H44 120.5
C46 C45 C44 118.35(17)
C46 C45 H45 120.8
C44 C45 H45 120.8
N41 C46 C45 123.23(17)
N41 C46 H46 118.4
C45 C46 H46 118.4
C42 C47 C48 115.76(15)
C42 C47 H47A 108.3
C48 C47 H47A 108.3
C42 C47 H47B 108.3
C48 C47 H47B 108.3
H47A C47 H47B 107.4
N2 C48 C47 113.48(14)
N2 C48 H48A 108.9
C47 C48 H48A 108.9
N2 C48 H48B 108.9
C47 C48 H48B 108.9
H48A C48 H48B 107.7
C28 N1 C1 113.83(14)
C28 N1 C17 111.64(15)
C1 N1 C17 109.48(14)
C28 N1 Cu1 111.37(11)
C1 N1 Cu1 108.71(10)
C17 N1 Cu1 101.04(11)
C3 N2 C37 111.37(14)
C3 N2 C48 111.92(14)
C37 N2 C48 110.99(14)
C3 N2 Cu2 108.45(10)
C37 N2 Cu2 104.90(11)
C48 N2 Cu2 108.92(10)
C16 N11 C12 118.17(16)
C16 N11 Cu1 127.67(12)
C12 N11 Cu1 113.27(12)
C26 N21 C22 118.22(16)
C26 N21 Cu1 120.73(12)
C22 N21 Cu1 118.76(12)
C36 N31 C32 118.70(15)
C36 N31 Cu2 127.65(12)
C32 N31 Cu2 112.63(12)
C46 N41 C42 118.50(15)
C46 N41 Cu2 120.13(12)
C42 N41 Cu2 121.08(11)
F1 B1 F3 109.09(16)
F1 B1 F4 110.12(15)
F3 B1 F4 109.42(17)
F1 B1 F2 110.06(16)
F3 B1 F2 109.40(16)
F4 B1 F2 108.74(16)
F6 B2 F5 108.51(17)
F6 B2 F8 110.65(17)
F5 B2 F8 107.76(19)
F6 B2 F7 110.81(19)
F5 B2 F7 109.55(17)
F8 B2 F7 109.50(16)

loop_
_geom_bond_atom_site_label_1
_geom_bond_atom_site_label_2
_geom_bond_distance
Cu1 N21 1.9449(15)
Cu1 N11 1.9669(15)
Cu1 N1 2.1625(15)
Cu1 S1 2.4155(5)
Cu2 N41 1.9950(14)
Cu2 N31 2.0198(15)
Cu2 N2 2.1421(14)
Cu2 S2 2.2295(5)
S1 C2 1.8241(18)
S1 S2 2.0643(6)
S2 C4 1.8341(17)
C1 N1 1.477(2)
C1 C2 1.512(3)
C1 H1A 0.9900
C1 H1B 0.9900
C2 H2A 0.9900
C2 H2B 0.9900
C3 N2 1.479(2)
C3 C4 1.517(2)
C3 H3A 0.9900
C3 H3B 0.9900
C4 H4A 0.9900
C4 H4B 0.9900
C12 N11 1.352(2)
C12 C13 1.384(3)
C12 C17 1.513(3)
C13 C14 1.386(3)
C13 H13 0.9500
C14 C15 1.382(3)
C14 H14 0.9500
C15 C16 1.382(3)
C15 H15 0.9500
C16 N11 1.345(2)
C16 H16 0.9500
C17 N1 1.482(2)
C17 H17A 0.9900
C17 H17B 0.9900
C22 N21 1.355(2)
C22 C23 1.391(3)
C22 C27 1.497(3)
C23 C24 1.375(3)
C23 H23 0.9500
C24 C25 1.382(3)
C24 H24 0.9500
C25 C26 1.382(3)
C25 H25 0.9500
C26 N21 1.347(2)
C26 H26 0.9500
C27 C28 1.531(3)
C27 H27A 0.9900
C27 H27B 0.9900
C28 N1 1.476(2)
C28 H28A 0.9900
C28 H28B 0.9900
C32 N31 1.350(2)
C32 C33 1.385(3)
C32 C37 1.517(2)
C33 C34 1.382(3)
C33 H33 0.9500
C34 C35 1.385(3)
C34 H34 0.9500
C35 C36 1.381(3)
C35 H35 0.9500
C36 N31 1.344(2)
C36 H36 0.9500
C37 N2 1.482(2)
C37 H37A 0.9900
C37 H37B 0.9900
C42 N41 1.354(2)
C42 C43 1.396(2)
C42 C47 1.507(2)
C43 C44 1.382(3)
C43 H43 0.9500
C44 C45 1.386(3)
C44 H44 0.9500
C45 C46 1.381(2)
C45 H45 0.9500
C46 N41 1.350(2)
C46 H46 0.9500
C47 C48 1.536(2)
C47 H47A 0.9900
C47 H47B 0.9900
C48 N2 1.482(2)
C48 H48A 0.9900
C48 H48B 0.9900
B1 F1 1.385(2)
B1 F3 1.387(2)
B1 F4 1.388(2)
B1 F2 1.395(2)
B2 F6 1.384(3)
B2 F5 1.390(3)
B2 F8 1.391(3)
B2 F7 1.396(2)

loop_
_geom_torsion_atom_site_label_1
_geom_torsion_atom_site_label_2
_geom_torsion_atom_site_label_3
_geom_torsion_atom_site_label_4
_geom_torsion
N21 Cu1 S1 C2 -97.18(8)
N11 Cu1 S1 C2 87.69(8)
N1 Cu1 S1 C2 4.82(7)
N21 Cu1 S1 S2 157.70(5)
N11 Cu1 S1 S2 -17.43(5)
N1 Cu1 S1 S2 -100.30(4)
C2 S1 S2 C4 89.03(8)
Cu1 S1 S2 C4 -173.75(6)
C2 S1 S2 Cu2 -174.23(6)
Cu1 S1 S2 Cu2 -77.015(19)
N41 Cu2 S2 C4 117.96(8)
N31 Cu2 S2 C4 -72.17(8)
N2 Cu2 S2 C4 12.30(7)
N41 Cu2 S2 S1 14.03(6)
N31 Cu2 S2 S1 -176.10(5)
N2 Cu2 S2 S1 -91.64(4)
N1 C1 C2 S1 56.13(18)
S2 S1 C2 C1 68.21(14)
Cu1 S1 C2 C1 -31.24(13)
N2 C3 C4 S2 52.97(18)
S1 S2 C4 C3 60.94(13)
Cu2 S2 C4 C3 -36.64(13)
N11 C12 C13 C14 0.1(3)
C17 C12 C13 C14 -178.72(17)
C12 C13 C14 C15 0.3(3)
C13 C14 C15 C16 -0.4(3)
C14 C15 C16 N11 0.0(3)
N11 C12 C17 N1 36.7(2)
C13 C12 C17 N1 -144.40(17)
N21 C22 C23 C24 -2.0(3)
C27 C22 C23 C24 177.36(17)
C22 C23 C24 C25 0.8(3)
C23 C24 C25 C26 0.7(3)
C24 C25 C26 N21 -1.1(3)
N21 C22 C27 C28 -70.3(2)
C23 C22 C27 C28 110.31(19)
C22 C27 C28 N1 77.6(2)
N31 C32 C33 C34 2.3(3)
C37 C32 C33 C34 -173.08(17)
C32 C33 C34 C35 -1.7(3)
C33 C34 C35 C36 0.3(3)
C34 C35 C36 N31 0.5(3)
N31 C32 C37 N2 30.5(2)
C33 C32 C37 N2 -153.87(16)
N41 C42 C43 C44 -0.6(3)
C47 C42 C43 C44 178.60(16)
C42 C43 C44 C45 1.0(3)
C43 C44 C45 C46 -0.1(3)
C44 C45 C46 N41 -1.3(3)
N41 C42 C47 C48 -56.0(2)
C43 C42 C47 C48 124.76(18)
C42 C47 C48 N2 80.97(19)
C27 C28 N1 C1 -156.98(16)
C27 C28 N1 C17 78.45(19)
C27 C28 N1 Cu1 -33.66(19)
C2 C1 N1 C28 76.51(19)
C2 C1 N1 C17 -157.78(15)
C2 C1 N1 Cu1 -48.26(17)
C12 C17 N1 C28 -156.88(15)
C12 C17 N1 C1 76.15(18)
C12 C17 N1 Cu1 -38.41(16)
N21 Cu1 N1 C28 -3.75(13)
N11 Cu1 N1 C28 145.07(13)
S1 Cu1 N1 C28 -104.92(12)
N21 Cu1 N1 C1 122.45(12)
N11 Cu1 N1 C1 -88.73(12)
S1 Cu1 N1 C1 21.28(11)
N21 Cu1 N1 C17 -122.42(11)
N11 Cu1 N1 C17 26.40(11)
S1 Cu1 N1 C17 136.42(11)
C4 C3 N2 C37 76.96(18)
C4 C3 N2 C48 -158.15(14)
C4 C3 N2 Cu2 -37.97(16)
C32 C37 N2 C3 -143.49(15)
C32 C37 N2 C48 91.10(18)
C32 C37 N2 Cu2 -26.38(17)
C47 C48 N2 C3 74.69(18)
C47 C48 N2 C37 -160.21(15)
C47 C48 N2 Cu2 -45.21(17)
N41 Cu2 N2 C3 -117.57(11)
N31 Cu2 N2 C3 133.64(11)
S2 Cu2 N2 C3 11.49(11)
N41 Cu2 N2 C37 123.34(11)
N31 Cu2 N2 C37 14.55(11)
S2 Cu2 N2 C37 -107.60(10)
N41 Cu2 N2 C48 4.46(12)
N31 Cu2 N2 C48 -104.33(12)
S2 Cu2 N2 C48 133.52(11)
C15 C16 N11 C12 0.4(3)
C15 C16 N11 Cu1 -168.02(13)
C13 C12 N11 C16 -0.5(3)
C17 C12 N11 C16 178.45(15)
C13 C12 N11 Cu1 169.58(14)
C17 C12 N11 Cu1 -11.52(19)
N21 Cu1 N11 C16 -95.86(18)
N1 Cu1 N11 C16 159.71(15)
S1 Cu1 N11 C16 74.98(15)
N21 Cu1 N11 C12 95.26(15)
N1 Cu1 N11 C12 -9.16(12)
S1 Cu1 N11 C12 -93.89(12)
C25 C26 N21 C22 -0.1(3)
C25 C26 N21 Cu1 162.51(15)
C23 C22 N21 C26 1.6(3)
C27 C22 N21 C26 -177.74(16)
C23 C22 N21 Cu1 -161.30(14)
C27 C22 N21 Cu1 19.3(2)
N11 Cu1 N21 C26 110.33(16)
N1 Cu1 N21 C26 -150.26(13)
S1 Cu1 N21 C26 -60.86(14)
N11 Cu1 N21 C22 -87.16(17)
N1 Cu1 N21 C22 12.24(14)
S1 Cu1 N21 C22 101.64(13)
C35 C36 N31 C32 0.0(3)
C35 C36 N31 Cu2 -167.55(14)
C33 C32 N31 C36 -1.4(2)
C37 C32 N31 C36 174.15(15)
C33 C32 N31 Cu2 167.90(14)
C37 C32 N31 Cu2 -16.51(19)
N41 Cu2 N31 C36 68.20(15)
N2 Cu2 N31 C36 168.75(15)
S2 Cu2 N31 C36 -103.33(14)
N41 Cu2 N31 C32 -99.97(12)
N2 Cu2 N31 C32 0.58(12)
S2 Cu2 N31 C32 88.50(12)
C45 C46 N41 C42 1.8(3)
C45 C46 N41 Cu2 175.60(14)
C43 C42 N41 C46 -0.8(2)
C47 C42 N41 C46 -179.98(15)
C43 C42 N41 Cu2 -174.58(13)
C47 C42 N41 Cu2 6.2(2)
N31 Cu2 N41 C46 -69.11(14)
N2 Cu2 N41 C46 -157.62(12)
S2 Cu2 N41 C46 101.80(12)
N31 Cu2 N41 C42 104.57(13)
N2 Cu2 N41 C42 16.06(14)
S2 Cu2 N41 C42 -84.52(13)
